data_8106562
loop_
_publ_author_name
'Al-Wabli, Reem I.'
'Al-Ghamdi, Alwah R.'
'Ghabbour, Hazem A.'
'Attia, Mohamed I.'

_publ_section_title
;
 Crystal structure of
 1-(2H-1,3-benzodioxol-5-yl)-3-(1H-imidazol-1-yl)propan-1-one, C13H12N2O3
;
_journal_issue 3
_journal_name_full 'Zeitschrift f\"ur Kristallographie - New Crystal Structures'
_journal_page_first 437
_journal_page_last 439
_journal_paper_doi 10.1515/ncrs-2016-0305
_journal_volume 232
_journal_year 2017
_chemical_formula_sum 'C13 H12 N2 O3'
_chemical_formula_weight 244.25
_space_group_IT_number 14
_space_group_name_Hall '-P 2yn'
_space_group_name_H-M_alt 'P 1 21/n 1'
_symmetry_cell_setting monoclinic
_symmetry_space_group_name_H-M 'P 1 21/n 1'
_atom_sites_solution_hydrogens geom
_atom_sites_solution_primary direct
_atom_sites_solution_secondary difmap
_cell_angle_alpha 90.00
_cell_angle_beta 95.775(2)
_cell_angle_gamma 90.00
_cell_formula_units_Z 4
_cell_length_a 7.3322(5)
_cell_length_b 8.0341(5)
_cell_length_c 19.4479(14)
_cell_measurement_reflns_used 4202
_cell_measurement_temperature 293(2)
_cell_measurement_theta_max 24.60
_cell_measurement_theta_min 2.75
_cell_volume 1139.82(13)
_computing_cell_refinement 'Bruker SAINT'
_computing_data_collection 'Bruker APEX2'
_computing_data_reduction 'Bruker SAINT'
_computing_molecular_graphics 'Bruker SHELXTL'
_computing_publication_material 'Bruker SHELXTL'
_computing_structure_refinement 'SHELXL-2014 (Sheldrick 2014)'
_computing_structure_solution 'SHELXS-97 (Sheldrick 2008)'
_diffrn_ambient_temperature 293(2)
_diffrn_measured_fraction_theta_full 0.999
_diffrn_measured_fraction_theta_max 0.999
_diffrn_measurement_device_type 'Bruker APEX-II CCD'
_diffrn_measurement_method '\f and \w scans'
_diffrn_radiation_monochromator graphite
_diffrn_radiation_source 'fine-focus sealed tube'
_diffrn_radiation_type MoK\a
_diffrn_radiation_wavelength 0.71073
_diffrn_reflns_av_R_equivalents 0.0686
_diffrn_reflns_av_sigmaI/netI 0.0511
_diffrn_reflns_limit_h_max 9
_diffrn_reflns_limit_h_min -8
_diffrn_reflns_limit_k_max 10
_diffrn_reflns_limit_k_min -10
_diffrn_reflns_limit_l_max 25
_diffrn_reflns_limit_l_min -25
_diffrn_reflns_number 15327
_diffrn_reflns_theta_full 27.49
_diffrn_reflns_theta_max 27.49
_diffrn_reflns_theta_min 2.11
_diffrn_standards_decay_% .
_diffrn_standards_interval_count .
_diffrn_standards_interval_time .
_diffrn_standards_number 0
_exptl_absorpt_coefficient_mu 0.103
_exptl_absorpt_correction_T_max 0.9756
_exptl_absorpt_correction_T_min 0.9477
_exptl_absorpt_correction_type multi-scan
_exptl_absorpt_process_details SADABS_Bruker_2014
_exptl_crystal_colour colourless
_exptl_crystal_density_diffrn 1.423
_exptl_crystal_density_method 'not measured'
_exptl_crystal_description block
_exptl_crystal_F_000 512
_exptl_crystal_size_max 0.53
_exptl_crystal_size_mid 0.30
_exptl_crystal_size_min 0.24
_refine_diff_density_max 0.192
_refine_diff_density_min -0.254
_refine_diff_density_rms 0.047
_refine_ls_extinction_method none
_refine_ls_goodness_of_fit_ref 1.072
_refine_ls_hydrogen_treatment mixed
_refine_ls_matrix_type full
_refine_ls_number_parameters 163
_refine_ls_number_reflns 2619
_refine_ls_number_restraints 0
_refine_ls_restrained_S_all 1.072
_refine_ls_R_factor_all 0.0887
_refine_ls_R_factor_gt 0.0533
_refine_ls_shift/su_max 0.000
_refine_ls_shift/su_mean 0.000
_refine_ls_structure_factor_coef Fsqd
_refine_ls_weighting_details 'calc w=1/[\s^2^(Fo^2^)+(0.0519P)^2^+0.3377P] where P=(Fo^2^+2Fc^2^)/3'
_refine_ls_weighting_scheme calc
_refine_ls_wR_factor_gt 0.1180
_refine_ls_wR_factor_ref 0.1335
_reflns_number_gt 1782
_reflns_number_total 2619
_reflns_threshold_expression >2sigma(I)
_cod_data_source_file suppl_ncrs-2016-0305_suppl.cif
_cod_data_source_block a_a
_cod_original_sg_symbol_H-M P2(1)/n
_cod_database_code 8106562

loop_
_symmetry_equiv_pos_as_xyz
'x, y, z'
'-x+1/2, y+1/2, -z+1/2'
'-x, -y, -z'
'x-1/2, -y-1/2, z-1/2'

loop_
_atom_site_label
_atom_site_type_symbol
_atom_site_fract_x
_atom_site_fract_y
_atom_site_fract_z
_atom_site_U_iso_or_equiv
_atom_site_adp_type
_atom_site_occupancy
_atom_site_symmetry_multiplicity
_atom_site_calc_flag
_atom_site_refinement_flags
_atom_site_disorder_assembly
_atom_site_disorder_group
O1 O -0.32584(19) 0.3882(2) 0.54491(7) 0.0586(4) Uani 1 1 d . . .
O2 O -0.1784(2) 0.18701(19) 0.48625(7) 0.0599(4) Uani 1 1 d . . .
O3 O 0.17088(19) 0.70432(18) 0.69870(7) 0.0553(4) Uani 1 1 d . . .
N1 N 0.6623(2) 0.55756(18) 0.80766(7) 0.0375(4) Uani 1 1 d . . .
N2 N 0.8445(3) 0.4049(3) 0.87925(10) 0.0646(5) Uani 1 1 d . . .
C1 C -0.3535(3) 0.2516(3) 0.49832(11) 0.0608(6) Uani 1 1 d . . .
H1A H -0.4189 0.2883 0.4551 0.073 Uiso 1 1 calc R . .
H1B H -0.4257 0.1660 0.5180 0.073 Uiso 1 1 calc R . .
C2 C -0.0534(3) 0.2699(2) 0.53079(9) 0.0421(5) Uani 1 1 d . . .
C3 C 0.1311(3) 0.2462(3) 0.54163(10) 0.0491(5) Uani 1 1 d . . .
H3A H 0.1900 0.1654 0.5177 0.059 Uiso 1 1 calc R . .
C4 C 0.2275(3) 0.3490(2) 0.59033(9) 0.0418(5) Uani 1 1 d . . .
H4A H 0.3534 0.3347 0.5998 0.050 Uiso 1 1 calc R . .
C5 C 0.1409(2) 0.4718(2) 0.62493(8) 0.0331(4) Uani 1 1 d . . .
C6 C -0.0492(2) 0.4951(2) 0.61174(9) 0.0378(4) Uani 1 1 d . . .
H6A H -0.1097 0.5783 0.6337 0.045 Uiso 1 1 calc R . .
C7 C -0.1411(2) 0.3902(2) 0.56534(9) 0.0395(4) Uani 1 1 d . . .
C8 C 0.2424(2) 0.5806(2) 0.67726(9) 0.0347(4) Uani 1 1 d . . .
C9 C 0.4340(2) 0.5335(2) 0.70589(9) 0.0387(4) Uani 1 1 d . . .
H9A H 0.5184 0.5596 0.6721 0.046 Uiso 1 1 calc R . .
H9B H 0.4394 0.4145 0.7142 0.046 Uiso 1 1 calc R . .
C10 C 0.4930(3) 0.6241(3) 0.77239(10) 0.0478(5) Uani 1 1 d . . .
H10A H 0.5102 0.7410 0.7624 0.057 Uiso 1 1 calc R . .
H10B H 0.3964 0.6158 0.8029 0.057 Uiso 1 1 calc R . .
C11 C 0.8367(3) 0.5899(3) 0.79383(11) 0.0513(5) Uani 1 1 d . . .
H11A H 0.8735 0.6622 0.7605 0.062 Uiso 1 1 calc R . .
C12 C 0.9454(3) 0.4958(3) 0.83824(12) 0.0627(6) Uani 1 1 d . . .
H12A H 1.0727 0.4935 0.8404 0.075 Uiso 1 1 calc R . .
C13 C 0.6752(3) 0.4464(3) 0.85915(10) 0.0497(5) Uani 1 1 d . . .
H13A H 0.5744 0.4033 0.8786 0.060 Uiso 1 1 calc R . .

loop_
_atom_site_aniso_label
_atom_site_aniso_U_11
_atom_site_aniso_U_22
_atom_site_aniso_U_33
_atom_site_aniso_U_23
_atom_site_aniso_U_13
_atom_site_aniso_U_12
O1 0.0372(8) 0.0735(10) 0.0625(9) -0.0126(8) -0.0070(7) -0.0083(7)
O2 0.0611(10) 0.0643(10) 0.0519(8) -0.0169(7) -0.0063(7) -0.0165(8)
O3 0.0452(8) 0.0507(9) 0.0667(9) -0.0207(7) -0.0106(7) 0.0138(7)
N1 0.0398(9) 0.0370(8) 0.0342(7) -0.0032(6) -0.0040(6) -0.0022(7)
N2 0.0554(12) 0.0692(13) 0.0644(12) 0.0083(10) -0.0184(10) 0.0064(11)
C1 0.0510(14) 0.0701(15) 0.0583(13) -0.0022(12) -0.0100(10) -0.0187(12)
C2 0.0495(12) 0.0429(10) 0.0327(9) -0.0027(8) -0.0019(8) -0.0097(9)
C3 0.0537(13) 0.0476(11) 0.0458(10) -0.0130(9) 0.0043(9) 0.0049(10)
C4 0.0388(11) 0.0453(11) 0.0406(10) -0.0029(8) 0.0012(8) 0.0043(8)
C5 0.0334(10) 0.0335(9) 0.0320(8) 0.0037(7) 0.0008(7) -0.0007(7)
C6 0.0362(11) 0.0399(10) 0.0371(9) -0.0013(8) 0.0023(8) 0.0017(8)
C7 0.0330(10) 0.0470(11) 0.0374(9) 0.0063(8) -0.0007(8) -0.0052(9)
C8 0.0357(10) 0.0325(9) 0.0356(9) 0.0012(7) 0.0021(7) 0.0020(8)
C9 0.0370(11) 0.0399(10) 0.0379(9) -0.0040(8) -0.0031(8) 0.0041(8)
C10 0.0478(12) 0.0483(11) 0.0444(11) -0.0062(9) -0.0098(9) 0.0115(10)
C11 0.0489(13) 0.0575(13) 0.0480(11) -0.0036(10) 0.0069(10) -0.0144(11)
C12 0.0369(13) 0.0775(16) 0.0712(15) -0.0187(14) -0.0075(11) -0.0023(12)
C13 0.0502(13) 0.0517(12) 0.0453(11) 0.0090(9) -0.0036(9) -0.0062(10)

loop_
_atom_type_symbol
_atom_type_description
_atom_type_scat_dispersion_real
_atom_type_scat_dispersion_imag
_atom_type_scat_source
C C 0.0033 0.0016 'International Tables Vol C Tables 4.2.6.8 and 6.1.1.4'
H H 0.0000 0.0000 'International Tables Vol C Tables 4.2.6.8 and 6.1.1.4'
N N 0.0061 0.0033 'International Tables Vol C Tables 4.2.6.8 and 6.1.1.4'
O O 0.0106 0.0060 'International Tables Vol C Tables 4.2.6.8 and 6.1.1.4'

loop_
_geom_angle_atom_site_label_1
_geom_angle_atom_site_label_2
_geom_angle_atom_site_label_3
_geom_angle
_geom_angle_site_symmetry_1
_geom_angle_site_symmetry_3
C7 O1 C1 105.47(16) . .
C2 O2 C1 105.98(16) . .
C13 N1 C11 106.22(17) . .
C13 N1 C10 126.09(18) . .
C11 N1 C10 127.66(17) . .
C13 N2 C12 104.19(18) . .
O1 C1 O2 108.18(16) . .
O1 C1 H1A 110.1 . .
O2 C1 H1A 110.1 . .
O1 C1 H1B 110.1 . .
O2 C1 H1B 110.1 . .
H1A C1 H1B 108.4 . .
C3 C2 O2 128.43(18) . .
C3 C2 C7 121.99(17) . .
O2 C2 C7 109.58(17) . .
C2 C3 C4 116.75(18) . .
C2 C3 H3A 121.6 . .
C4 C3 H3A 121.6 . .
C5 C4 C3 121.77(18) . .
C5 C4 H4A 119.1 . .
C3 C4 H4A 119.1 . .
C4 C5 C6 120.10(16) . .
C4 C5 C8 122.02(16) . .
C6 C5 C8 117.87(15) . .
C7 C6 C5 117.05(17) . .
C7 C6 H6A 121.5 . .
C5 C6 H6A 121.5 . .
C6 C7 O1 127.39(18) . .
C6 C7 C2 122.29(18) . .
O1 C7 C2 110.31(16) . .
O3 C8 C5 120.81(16) . .
O3 C8 C9 119.77(16) . .
C5 C8 C9 119.39(15) . .
C8 C9 C10 111.84(15) . .
C8 C9 H9A 109.2 . .
C10 C9 H9A 109.2 . .
C8 C9 H9B 109.2 . .
C10 C9 H9B 109.2 . .
H9A C9 H9B 107.9 . .
N1 C10 C9 112.56(15) . .
N1 C10 H10A 109.1 . .
C9 C10 H10A 109.1 . .
N1 C10 H10B 109.1 . .
C9 C10 H10B 109.1 . .
H10A C10 H10B 107.8 . .
C12 C11 N1 105.89(19) . .
C12 C11 H11A 127.1 . .
N1 C11 H11A 127.1 . .
C11 C12 N2 110.9(2) . .
C11 C12 H12A 124.5 . .
N2 C12 H12A 124.5 . .
N2 C13 N1 112.8(2) . .
N2 C13 H13A 123.6 . .
N1 C13 H13A 123.6 . .

loop_
_geom_bond_atom_site_label_1
_geom_bond_atom_site_label_2
_geom_bond_distance
_geom_bond_site_symmetry_2
O1 C7 1.373(2) .
O1 C1 1.424(3) .
O2 C2 1.369(2) .
O2 C1 1.426(3) .
O3 C8 1.217(2) .
N1 C13 1.338(2) .
N1 C11 1.358(3) .
N1 C10 1.458(2) .
N2 C13 1.307(3) .
N2 C12 1.355(3) .
C1 H1A 0.9700 .
C1 H1B 0.9700 .
C2 C3 1.362(3) .
C2 C7 1.373(3) .
C3 C4 1.394(3) .
C3 H3A 0.9300 .
C4 C5 1.384(2) .
C4 H4A 0.9300 .
C5 C6 1.404(3) .
C5 C8 1.483(2) .
C6 C7 1.362(2) .
C6 H6A 0.9300 .
C8 C9 1.506(2) .
C9 C10 1.509(2) .
C9 H9A 0.9700 .
C9 H9B 0.9700 .
C10 H10A 0.9700 .
C10 H10B 0.9700 .
C11 C12 1.347(3) .
C11 H11A 0.9300 .
C12 H12A 0.9300 .
C13 H13A 0.9300 .

loop_
_geom_torsion_atom_site_label_1
_geom_torsion_atom_site_label_2
_geom_torsion_atom_site_label_3
_geom_torsion_atom_site_label_4
_geom_torsion
_geom_torsion_site_symmetry_1
_geom_torsion_site_symmetry_2
_geom_torsion_site_symmetry_3
_geom_torsion_site_symmetry_4
C7 O1 C1 O2 -6.6(2) . . . .
C2 O2 C1 O1 7.0(2) . . . .
C1 O2 C2 C3 176.1(2) . . . .
C1 O2 C2 C7 -4.7(2) . . . .
O2 C2 C3 C4 179.84(18) . . . .
C7 C2 C3 C4 0.7(3) . . . .
C2 C3 C4 C5 -1.4(3) . . . .
C3 C4 C5 C6 0.4(3) . . . .
C3 C4 C5 C8 179.44(17) . . . .
C4 C5 C6 C7 1.4(2) . . . .
C8 C5 C6 C7 -177.73(16) . . . .
C5 C6 C7 O1 179.33(17) . . . .
C5 C6 C7 C2 -2.1(3) . . . .
C1 O1 C7 C6 -177.53(19) . . . .
C1 O1 C7 C2 3.7(2) . . . .
C3 C2 C7 C6 1.1(3) . . . .
O2 C2 C7 C6 -178.20(16) . . . .
C3 C2 C7 O1 179.87(17) . . . .
O2 C2 C7 O1 0.6(2) . . . .
C4 C5 C8 O3 167.87(18) . . . .
C6 C5 C8 O3 -13.1(2) . . . .
C4 C5 C8 C9 -14.3(2) . . . .
C6 C5 C8 C9 164.77(16) . . . .
O3 C8 C9 C10 15.6(3) . . . .
C5 C8 C9 C10 -162.23(16) . . . .
C13 N1 C10 C9 -96.6(2) . . . .
C11 N1 C10 C9 80.8(2) . . . .
C8 C9 C10 N1 169.00(16) . . . .
C13 N1 C11 C12 -0.1(2) . . . .
C10 N1 C11 C12 -177.90(18) . . . .
N1 C11 C12 N2 0.3(2) . . . .
C13 N2 C12 C11 -0.3(3) . . . .
C12 N2 C13 N1 0.3(2) . . . .
C11 N1 C13 N2 -0.1(2) . . . .
C10 N1 C13 N2 177.73(18) . . . .
